data_4000861
loop_
_publ_author_name
'Murata, Tsuyoshi'
'Shao, Xiangfeng'
'Nakano, Yoshiaki'
'Yamochi, Hideki'
'Uruichi, Mikio'
'Yakushi, Kyuya'
'Saito, Gunzi'
'Tanaka, Koichiro'

_publ_section_title
;
 Tuning of Multi-Instabilities in Organic Alloy,
 [(EDO-TTF)1&#x2212;x(MeEDO-TTF)x]2PF6
;
_journal_issue 10
_journal_name_full 'Chemistry of Materials'
_journal_page_first 3121
_journal_paper_doi 10.1021/cm100051b
_journal_volume 22
_journal_year 2010
_chemical_formula_moiety 'C16.74 H13.48 O4 S8, F6 P1'
_chemical_formula_sum 'C16.74 H13.48 F6 O4 P S8'
_chemical_formula_weight 680.09
_chemical_name_common (Me0.37EDO-TTF)2PF6
_chemical_name_systematic
;
 ?
;
_space_group_IT_number 2
_symmetry_cell_setting triclinic
_symmetry_space_group_name_Hall '-P 1'
_symmetry_space_group_name_H-M 'P -1'
_atom_sites_solution_hydrogens geom
_atom_sites_solution_primary direct
_atom_sites_solution_secondary difmap
_audit_creation_method SHELXL-97
_cell_angle_alpha 93.88(3)
_cell_angle_beta 75.44(2)
_cell_angle_gamma 96.92(2)
_cell_formula_units_Z 1
_cell_length_a 7.237(3)
_cell_length_b 7.3760(16)
_cell_length_c 12.128(5)
_cell_measurement_temperature 293(2)
_cell_volume 621.6(4)
_computing_cell_refinement MAC-DENZO
_computing_data_collection 'DIP software (MAC Science)'
_computing_data_reduction MAC-DENZO
_computing_molecular_graphics 'ORTEP III'
_computing_structure_refinement 'SHELXL-97 (Sheldrick, 1997)'
_computing_structure_solution 'SHELXS-97 (Sheldrick, 1990)'
_diffrn_ambient_temperature 293(2)
_diffrn_measured_fraction_theta_full 0.837
_diffrn_measured_fraction_theta_max 0.837
_diffrn_measurement_device_type 'Mac Science DIP-2020K'
_diffrn_measurement_method theta/2theta
_diffrn_radiation_monochromator graphite
_diffrn_radiation_source 'fine-focus sealed tube'
_diffrn_radiation_type MoK\a
_diffrn_radiation_wavelength 0.71073
_diffrn_reflns_av_R_equivalents 0.0000
_diffrn_reflns_av_sigmaI/netI 0.0645
_diffrn_reflns_limit_h_max 8
_diffrn_reflns_limit_h_min -8
_diffrn_reflns_limit_k_max 8
_diffrn_reflns_limit_k_min 0
_diffrn_reflns_limit_l_max 14
_diffrn_reflns_limit_l_min -14
_diffrn_reflns_number 2019
_diffrn_reflns_theta_full 25.96
_diffrn_reflns_theta_max 25.96
_diffrn_reflns_theta_min 2.78
_exptl_absorpt_coefficient_mu 0.854
_exptl_absorpt_correction_type none
_exptl_crystal_colour black
_exptl_crystal_density_diffrn 1.817
_exptl_crystal_density_method 'not measured'
_exptl_crystal_description platelet
_exptl_crystal_F_000 343
_exptl_crystal_size_max 0.70
_exptl_crystal_size_mid 0.15
_exptl_crystal_size_min 0.01
_refine_diff_density_max 0.598
_refine_diff_density_min -0.387
_refine_diff_density_rms 0.101
_refine_ls_extinction_method none
_refine_ls_goodness_of_fit_ref 1.047
_refine_ls_hydrogen_treatment mixed
_refine_ls_matrix_type full
_refine_ls_number_parameters 194
_refine_ls_number_reflns 2019
_refine_ls_number_restraints 2
_refine_ls_restrained_S_all 1.048
_refine_ls_R_factor_all 0.1369
_refine_ls_R_factor_gt 0.0716
_refine_ls_shift/su_max 0.000
_refine_ls_shift/su_mean 0.000
_refine_ls_structure_factor_coef Fsqd
_refine_ls_weighting_details 'calc w=1/[\s^2^(Fo^2^)+(0.1422P)^2^+0.0000P] where P=(Fo^2^+2Fc^2^)/3'
_refine_ls_weighting_scheme calc
_refine_ls_wR_factor_gt 0.2014
_refine_ls_wR_factor_ref 0.2562
_reflns_number_gt 979
_reflns_number_total 2019
_reflns_threshold_expression >2sigma(I)
_cod_data_source_file cm100051b_si_002.cif
_cod_data_source_block x=0.37
_cod_original_cell_volume 621.5(4)
_cod_database_code 4000861

loop_
_symmetry_equiv_pos_as_xyz
'x, y, z'
'-x, -y, -z'

loop_
_atom_site_label
_atom_site_type_symbol
_atom_site_fract_x
_atom_site_fract_y
_atom_site_fract_z
_atom_site_U_iso_or_equiv
_atom_site_adp_type
_atom_site_occupancy
_atom_site_symmetry_multiplicity
_atom_site_calc_flag
_atom_site_refinement_flags
_atom_site_disorder_assembly
_atom_site_disorder_group
S3 S 0.3982(3) 0.3194(3) 0.68280(18) 0.0632(7) Uani 1 1 d . . .
S4 S 0.2253(3) 0.1593(3) 0.46968(19) 0.0655(7) Uani 1 1 d . . .
S5 S 0.7863(3) 0.3456(3) 0.52859(17) 0.0568(6) Uani 1 1 d . . .
S6 S 0.6142(3) 0.1855(3) 0.32118(18) 0.0669(7) Uani 1 1 d . . .
O11 O 0.5550(8) 0.4263(8) 0.8543(5) 0.0798(17) Uani 1 1 d . . .
O12 O 0.9326(8) 0.4457(8) 0.7046(5) 0.0771(17) Uani 1 1 d . . .
C1 C 0.5410(10) 0.2891(9) 0.5460(6) 0.0531(18) Uani 1 1 d . . .
C2 C 0.4688(10) 0.2194(9) 0.4578(7) 0.0527(18) Uani 1 1 d . . .
C7 C 0.5924(11) 0.3877(10) 0.7409(7) 0.0585(19) Uani 1 1 d . A .
C8 C 0.2464(13) 0.0908(11) 0.3283(9) 0.075(2) Uani 1 1 d D . .
C15A C 0.079(8) 0.003(11) 0.287(7) 0.094 Uiso 0.118(13) 1 d PD . .
C9 C 0.7675(11) 0.3947(10) 0.6702(7) 0.060(2) Uani 1 1 d . A .
C10 C 0.4271(15) 0.1031(11) 0.2605(8) 0.079(3) Uani 1 1 d D . .
C15B C 0.468(6) 0.061(6) 0.1366(19) 0.099 Uiso 0.252(13) 1 d PD . .
C13A C 0.732(3) 0.521(4) 0.8853(18) 0.078(9) Uiso 0.49(5) 1 d P A 1
C14A C 0.913(3) 0.444(4) 0.8271(17) 0.072(7) Uiso 0.49(5) 1 d P A 1
C13B C 0.722(3) 0.412(4) 0.8980(17) 0.082(9) Uiso 0.51(5) 1 d P A 2
C14B C 0.891(3) 0.522(4) 0.8192(17) 0.069(7) Uiso 0.51(5) 1 d P A 2
P16 P 0.0000 0.0000 0.0000 0.1103(17) Uani 1 2 d S . 3
F17A F -0.085(13) -0.082(11) 0.118(4) 0.41(4) Uani 0.47(3) 1 d P B 3
F18A F 0.211(4) 0.049(7) 0.004(6) 0.24(2) Uani 0.47(3) 1 d P B 3
F19A F 0.141(7) -0.118(9) -0.064(3) 0.24(2) Uani 0.47(3) 1 d P B 3
F17B F -0.116(7) -0.174(4) 0.035(3) 0.197(18) Uani 0.53(3) 1 d P B 4
F18B F 0.091(11) -0.188(3) -0.035(3) 0.22(3) Uani 0.53(3) 1 d P B 4
F19B F 0.045(4) 0.016(3) 0.1158(18) 0.148(13) Uani 0.53(3) 1 d P B 4

loop_
_atom_site_aniso_label
_atom_site_aniso_U_11
_atom_site_aniso_U_22
_atom_site_aniso_U_33
_atom_site_aniso_U_23
_atom_site_aniso_U_13
_atom_site_aniso_U_12
S3 0.0420(11) 0.0641(13) 0.0742(15) -0.0009(10) 0.0029(10) 0.0078(8)
S4 0.0487(12) 0.0626(13) 0.0866(17) 0.0025(10) -0.0184(11) 0.0083(9)
S5 0.0414(10) 0.0647(12) 0.0590(13) 0.0030(9) -0.0026(9) 0.0059(8)
S6 0.0600(13) 0.0647(13) 0.0716(15) 0.0023(10) -0.0074(11) 0.0082(9)
O11 0.069(4) 0.099(4) 0.060(4) 0.000(3) 0.003(3) 0.007(3)
O12 0.055(3) 0.106(4) 0.066(4) -0.001(3) -0.011(3) 0.005(3)
C1 0.043(4) 0.048(4) 0.060(5) 0.006(3) 0.002(4) 0.003(3)
C2 0.047(4) 0.040(4) 0.069(5) 0.001(3) -0.010(4) 0.006(3)
C7 0.057(5) 0.058(4) 0.055(5) -0.002(3) -0.004(4) 0.008(3)
C8 0.068(6) 0.063(5) 0.102(7) 0.014(4) -0.035(5) -0.002(4)
C9 0.043(4) 0.070(5) 0.066(6) 0.004(4) -0.011(4) -0.001(3)
C10 0.098(7) 0.062(5) 0.084(7) 0.006(4) -0.037(6) -0.001(5)
P16 0.168(6) 0.085(4) 0.078(3) -0.005(2) -0.039(3) 0.000(3)
F17A 0.54(9) 0.46(9) 0.17(4) 0.22(5) 0.15(4) 0.27(6)
F18A 0.125(19) 0.16(3) 0.43(7) -0.08(4) -0.08(3) 0.036(18)
F19A 0.27(4) 0.18(4) 0.21(4) 0.05(3) 0.08(3) 0.11(3)
F17B 0.28(4) 0.14(2) 0.116(18) -0.023(15) -0.009(19) -0.09(2)
F18B 0.51(8) 0.061(11) 0.125(19) 0.002(10) -0.13(4) 0.024(18)
F19B 0.25(3) 0.133(14) 0.087(16) -0.015(10) -0.11(2) -0.015(14)

loop_
_atom_type_symbol
_atom_type_description
_atom_type_scat_dispersion_real
_atom_type_scat_dispersion_imag
_atom_type_scat_source
C C 0.0033 0.0016 'International Tables Vol C Tables 4.2.6.8 and 6.1.1.4'
H H 0.0000 0.0000 'International Tables Vol C Tables 4.2.6.8 and 6.1.1.4'
F F 0.0171 0.0103 'International Tables Vol C Tables 4.2.6.8 and 6.1.1.4'
O O 0.0106 0.0060 'International Tables Vol C Tables 4.2.6.8 and 6.1.1.4'
P P 0.1023 0.0942 'International Tables Vol C Tables 4.2.6.8 and 6.1.1.4'
S S 0.1246 0.1234 'International Tables Vol C Tables 4.2.6.8 and 6.1.1.4'

loop_
_geom_angle_atom_site_label_1
_geom_angle_atom_site_label_2
_geom_angle_atom_site_label_3
_geom_angle
_geom_angle_site_symmetry_1
_geom_angle_site_symmetry_3
C7 S3 C1 93.6(4) . .
C8 S4 C2 96.3(4) . .
C9 S5 C1 94.0(4) . .
C10 S6 C2 95.2(4) . .
C7 O11 C13B 111.1(9) . .
C7 O11 C13A 110.0(10) . .
C13B O11 C13A 32.1(8) . .
C9 O12 C14B 110.8(9) . .
C9 O12 C14A 115.3(9) . .
C14B O12 C14A 25.4(9) . .
C2 C1 S5 121.0(6) . .
C2 C1 S3 122.7(6) . .
S5 C1 S3 116.3(5) . .
C1 C2 S4 123.2(6) . .
C1 C2 S6 122.3(6) . .
S4 C2 S6 114.4(5) . .
C9 C7 O11 125.2(8) . .
C9 C7 S3 117.4(6) . .
O11 C7 S3 117.4(6) . .
C10 C8 C15A 122(4) . .
C10 C8 S4 116.0(7) . .
C15A C8 S4 122(4) . .
C7 C9 O12 123.5(7) . .
C7 C9 S5 118.5(6) . .
O12 C9 S5 117.9(6) . .
C8 C10 C15B 122.6(19) . .
C8 C10 S6 118.1(7) . .
C15B C10 S6 119.1(19) . .
C14A C13A O11 115(2) . .
O12 C14A C13A 108(2) . .
O11 C13B C14B 106(2) . .
O12 C14B C13B 112.1(17) . .
F19A P16 F19A 180(4) . 2
F19A P16 F17A 107(2) . .
F19A P16 F17A 73(2) 2 .
F19A P16 F17A 73(2) . 2
F19A P16 F17A 107(2) 2 2
F17A P16 F17A 180(4) . 2
F19A P16 F18A 118(2) . 2
F19A P16 F18A 62(2) 2 2
F17A P16 F18A 79(3) . 2
F17A P16 F18A 101(3) 2 2
F19A P16 F18A 62(2) . .
F19A P16 F18A 118(2) 2 .
F17A P16 F18A 101(3) . .
F17A P16 F18A 79(3) 2 .
F18A P16 F18A 180(5) 2 .
P16 F18A F19A 56.5(16) . .
P16 F19A F18A 62(2) . .

loop_
_geom_bond_atom_site_label_1
_geom_bond_atom_site_label_2
_geom_bond_distance
_geom_bond_site_symmetry_2
S3 C7 1.733(8) .
S3 C1 1.736(7) .
S4 C8 1.729(10) .
S4 C2 1.736(7) .
S5 C9 1.706(8) .
S5 C1 1.736(7) .
S6 C10 1.728(10) .
S6 C2 1.745(8) .
O11 C7 1.351(9) .
O11 C13B 1.45(2) .
O11 C13A 1.50(2) .
O12 C9 1.365(9) .
O12 C14B 1.438(19) .
O12 C14A 1.46(2) .
C1 C2 1.350(11) .
C7 C9 1.337(10) .
C8 C10 1.355(13) .
C8 C15A 1.49(2) .
C10 C15B 1.476(19) .
C13A C14A 1.48(4) .
C13B C14B 1.54(4) .
P16 F19A 1.46(3) .
P16 F19A 1.46(3) 2
P16 F17A 1.54(3) .
P16 F17A 1.54(3) 2
P16 F18A 1.54(3) 2
P16 F18A 1.54(3) .
F18A F19A 1.54(6) .
F17B F18B 1.53(6) .

loop_
_geom_torsion_atom_site_label_1
_geom_torsion_atom_site_label_2
_geom_torsion_atom_site_label_3
_geom_torsion_atom_site_label_4
_geom_torsion
_geom_torsion_site_symmetry_1
C9 S5 C1 C2 -173.7(6) .
C9 S5 C1 S3 4.0(5) .
C7 S3 C1 C2 174.7(7) .
C7 S3 C1 S5 -2.9(5) .
S5 C1 C2 S4 179.8(4) .
S3 C1 C2 S4 2.2(10) .
S5 C1 C2 S6 -1.2(9) .
S3 C1 C2 S6 -178.8(3) .
C8 S4 C2 C1 178.6(7) .
C8 S4 C2 S6 -0.4(5) .
C10 S6 C2 C1 -178.8(7) .
C10 S6 C2 S4 0.3(5) .
C13B O11 C7 C9 -20.9(16) .
C13A O11 C7 C9 13.4(16) .
C13B O11 C7 S3 157.8(14) .
C13A O11 C7 S3 -167.8(13) .
C1 S3 C7 C9 0.2(7) .
C1 S3 C7 O11 -178.6(6) .
C2 S4 C8 C10 0.4(7) .
C2 S4 C8 C15A 173(4) .
O11 C7 C9 O12 -1.2(13) .
S3 C7 C9 O12 -179.9(6) .
O11 C7 C9 S5 -178.6(6) .
S3 C7 C9 S5 2.7(9) .
C14B O12 C9 C7 -10.9(16) .
C14A O12 C9 C7 16.3(17) .
C14B O12 C9 S5 166.5(13) .
C14A O12 C9 S5 -166.3(14) .
C1 S5 C9 C7 -4.0(7) .
C1 S5 C9 O12 178.5(6) .
C15A C8 C10 C15B 11(5) .
S4 C8 C10 C15B -176(2) .
C15A C8 C10 S6 -173(4) .
S4 C8 C10 S6 -0.3(10) .
C2 S6 C10 C8 0.0(8) .
C2 S6 C10 C15B 176(2) .
C7 O11 C13A C14A -42(3) .
C13B O11 C13A C14A 57(3) .
C9 O12 C14A C13A -41(3) .
C14B O12 C14A C13A 44(3) .
O11 C13A C14A O12 55(3) .
C7 O11 C13B C14B 50(2) .
C13A O11 C13B C14B -45(2) .
C9 O12 C14B C13B 43(3) .
C14A O12 C14B C13B -62(3) .
O11 C13B C14B O12 -64(3) .
F19A P16 F18A F19A 180.0 2
F17A P16 F18A F19A 104(3) .
F17A P16 F18A F19A -76(3) 2
F18A P16 F18A F19A 56(40) 2
F19A P16 F19A F18A 144(100) 2
F17A P16 F19A F18A -93(3) .
F17A P16 F19A F18A 87(3) 2
F18A P16 F19A F18A 180.0 2
